data_7019942
loop_
_publ_author_name
'Chen, Kai'
'Dong, Da-Peng'
'Sun, Zhen-Gang'
'Jiao, Cheng-Qi'
'Li, Chao'
'Wang, Cheng-Lin'
'Zhu, Yan-Yu'
'Zhao, Yan'
'Zhu, Jiang'
'Sun, Shou-Hui'
'Zheng, Ming-Jing'
'Tian, Hui'
'Chu, Wei'

_publ_section_title
;
 A series of novel lanthanide carboxyphosphonates with a 3D framework
 structure: synthesis, structure, and luminescent and magnetic properties.
;
_journal_issue 36
_journal_name_full 'Dalton transactions (Cambridge, England : 2003)'
_journal_page_first 10948
_journal_page_last 10956
_journal_paper_doi 10.1039/c2dt30363a
_journal_volume 41
_journal_year 2012
_chemical_formula_sum 'C37 H61 Ce3 N3 O31 P3'
_chemical_formula_weight 1557.16
_chemical_name_systematic
;
?
;
_space_group_IT_number 2
_symmetry_cell_setting triclinic
_symmetry_space_group_name_Hall '-P 1'
_symmetry_space_group_name_H-M 'P -1'
_atom_sites_solution_hydrogens geom
_atom_sites_solution_primary direct
_atom_sites_solution_secondary difmap
_audit_creation_method SHELXL-97
_cell_angle_alpha 106.4850(10)
_cell_angle_beta 117.1430(10)
_cell_angle_gamma 103.2360(10)
_cell_formula_units_Z 2
_cell_length_a 15.2095(12)
_cell_length_b 15.3049(12)
_cell_length_c 15.3698(12)
_cell_measurement_reflns_used 3962
_cell_measurement_temperature 293(2)
_cell_measurement_theta_max 28.64
_cell_measurement_theta_min 2.69
_cell_volume 2770.5(4)
_computing_cell_refinement 'Bruker SMART'
_computing_data_collection 'Bruker SMART'
_computing_data_reduction 'Bruker SHELXTL'
_computing_molecular_graphics 'Bruker SHELXTL'
_computing_publication_material 'Bruker SHELXTL'
_computing_structure_refinement 'SHELXL-97 (Sheldrick, 1997)'
_computing_structure_solution 'SHELXS-97 (Sheldrick, 1990)'
_diffrn_ambient_temperature 293(2)
_diffrn_measured_fraction_theta_full 0.973
_diffrn_measured_fraction_theta_max 0.973
_diffrn_measurement_device_type 'Smart Apex II CCD'
_diffrn_measurement_method 'omega scans'
_diffrn_radiation_monochromator graphite
_diffrn_radiation_source 'fine-focus sealed tube'
_diffrn_radiation_type MoK\a
_diffrn_radiation_wavelength 0.71073
_diffrn_reflns_av_R_equivalents 0.0286
_diffrn_reflns_av_sigmaI/netI 0.0663
_diffrn_reflns_limit_h_max 19
_diffrn_reflns_limit_h_min -19
_diffrn_reflns_limit_k_max 19
_diffrn_reflns_limit_k_min -18
_diffrn_reflns_limit_l_max 19
_diffrn_reflns_limit_l_min -14
_diffrn_reflns_number 15700
_diffrn_reflns_theta_full 26.50
_diffrn_reflns_theta_max 26.50
_diffrn_reflns_theta_min 1.72
_diffrn_standards_decay_% 0
_diffrn_standards_interval_count 0
_diffrn_standards_interval_time 0
_diffrn_standards_number 0
_exptl_absorpt_coefficient_mu 2.603
_exptl_absorpt_correction_T_max 0.7557
_exptl_absorpt_correction_T_min 0.6161
_exptl_absorpt_correction_type empirical
_exptl_absorpt_process_details sadabs
_exptl_crystal_colour colorless
_exptl_crystal_density_diffrn 1.867
_exptl_crystal_density_method 'not measured'
_exptl_crystal_description block
_exptl_crystal_F_000 1542
_exptl_crystal_size_max 0.21
_exptl_crystal_size_mid 0.13
_exptl_crystal_size_min 0.11
_refine_diff_density_max 2.684
_refine_diff_density_min -4.982
_refine_diff_density_rms 0.265
_refine_ls_extinction_method none
_refine_ls_goodness_of_fit_ref 1.031
_refine_ls_hydrogen_treatment constr
_refine_ls_matrix_type full
_refine_ls_number_parameters 694
_refine_ls_number_reflns 11153
_refine_ls_number_restraints 2130
_refine_ls_restrained_S_all 0.991
_refine_ls_R_factor_all 0.0893
_refine_ls_R_factor_gt 0.0672
_refine_ls_shift/su_max 0.001
_refine_ls_shift/su_mean 0.000
_refine_ls_structure_factor_coef Fsqd
_refine_ls_weighting_details 'calc w=1/[\s^2^(Fo^2^)+(0.0946P)^2^+52.8413P] where P=(Fo^2^+2Fc^2^)/3'
_refine_ls_weighting_scheme calc
_refine_ls_wR_factor_gt 0.1756
_refine_ls_wR_factor_ref 0.1953
_reflns_number_gt 8523
_reflns_number_total 11153
_reflns_threshold_expression >2sigma(I)
_cod_data_source_file c2dt30363a.txt
_cod_data_source_block szg167
_cod_depositor_comments
;
The following automatic conversions were performed:

'_symmetry_cell_setting' value 'Triclinic' changed to 'triclinic'
according to /home/saulius/struct/CIF-dictionaries/cif_core.dic
dictionary named 'cif_core.dic' version 2.4.1 from 2010-06-29.

Automatic conversion script
Id: cif_fix_values 1891 2012-01-12 08:04:46Z andrius 
;
_cod_original_sg_symbol_H-M 'P-1 '
_cod_database_code 7019942

loop_
_symmetry_equiv_pos_as_xyz
'x, y, z'
'-x, -y, -z'

loop_
_atom_site_label
_atom_site_type_symbol
_atom_site_fract_x
_atom_site_fract_y
_atom_site_fract_z
_atom_site_U_iso_or_equiv
_atom_site_adp_type
_atom_site_occupancy
_atom_site_symmetry_multiplicity
_atom_site_calc_flag
_atom_site_refinement_flags
Ce1 Ce 0.05686(4) 0.19758(4) 0.36611(4) 0.01542(14) Uani 1 1 d .
Ce2 Ce 0.32052(4) 0.18275(4) 0.61513(4) 0.01586(14) Uani 1 1 d .
Ce3 Ce -0.08463(4) 0.14570(4) 0.56272(4) 0.01636(15) Uani 1 1 d .
P1 P 0.12575(19) 0.01765(19) 0.3101(2) 0.0174(5) Uani 1 1 d .
P2 P 0.19642(19) 0.30505(18) 0.6739(2) 0.0173(5) Uani 1 1 d .
P3 P -0.11717(18) -0.02455(18) 0.3573(2) 0.0147(5) Uani 1 1 d .
O1 O 0.0232(7) 0.0269(6) 0.2355(7) 0.0359(10) Uani 1 1 d U
O2 O 0.1863(7) 0.1081(6) 0.4208(7) 0.0386(10) Uani 1 1 d U
O3 O 0.1127(7) -0.0797(6) 0.3165(7) 0.0366(10) Uani 1 1 d U
O4 O 0.7135(7) 0.0975(7) 0.4611(8) 0.0396(15) Uani 1 1 d U
O5 O 0.6364(7) -0.0446(6) 0.4614(7) 0.0350(14) Uani 1 1 d U
O6 O 0.2791(6) 0.2757(6) 0.7473(7) 0.0337(11) Uani 1 1 d U
O7 O 0.1745(6) 0.2548(6) 0.5609(7) 0.0337(11) Uani 1 1 d U
O8 O 0.0953(6) 0.2903(6) 0.6742(7) 0.0327(11) Uani 1 1 d U
O9 O 0.1297(7) 0.7435(6) 0.5292(7) 0.0364(12) Uani 1 1 d U
O10 O -0.0028(7) 0.6801(6) 0.5498(7) 0.0345(12) Uani 1 1 d U
O11 O -0.0564(7) 0.0897(6) 0.4033(7) 0.0354(10) Uani 1 1 d U
O12 O -0.0461(7) -0.0806(6) 0.3723(7) 0.0358(10) Uani 1 1 d U
O13 O -0.1813(7) -0.0384(6) 0.4086(7) 0.0351(10) Uani 1 1 d U
O14 O -0.2781(7) -0.5079(7) -0.1118(8) 0.0434(9) Uani 1 1 d U
H21A H -0.2948 -0.5254 -0.1769 0.052 Uiso 1 1 d R
O15 O -0.4228(7) -0.5318(7) -0.1065(8) 0.0427(9) Uani 1 1 d U
O16 O 0.5238(7) 0.2721(7) 0.7909(8) 0.0421(12) Uani 1 1 d U
O17 O 0.4149(7) 0.1389(7) 0.7730(7) 0.0386(12) Uani 1 1 d U
O18 O 0.9662(7) 0.2363(7) 1.1981(8) 0.0424(16) Uani 1 1 d U
O19 O 0.8511(7) 0.1399(7) 1.2171(7) 0.0407(17) Uani 1 1 d U
O20 O 0.4052(7) 0.3585(6) 0.6390(7) 0.0384(11) Uani 1 1 d U
O21 O 0.4433(7) 0.2477(7) 0.5551(7) 0.0401(12) Uani 1 1 d U
O22 O 0.7997(7) 0.7426(7) 0.6773(8) 0.0399(15) Uani 1 1 d U
O23 O 0.8174(7) 0.6252(7) 0.5727(8) 0.0412(15) Uani 1 1 d U
O24 O -0.0968(7) 0.2799(7) 0.6922(7) 0.0392(6) Uani 1 1 d U
H24C H -0.0379 0.3327 0.7306 0.059 Uiso 1 1 d R
H24D H -0.1492 0.2926 0.6555 0.059 Uiso 1 1 d R
O1W O 0.4811(8) 0.8105(8) 0.8169(9) 0.0573(14) Uani 1 1 d U
H1WA H 0.4532 0.8474 0.7933 0.086 Uiso 1 1 d R
H1WB H 0.4905 0.8217 0.8786 0.086 Uiso 1 1 d R
O2W O 0.3359(7) 0.9019(7) 0.7557(8) 0.0472(14) Uani 1 1 d U
H2WA H 0.2931 0.9229 0.7183 0.071 Uiso 1 1 d R
H2WB H 0.3418 0.9169 0.8163 0.071 Uiso 1 1 d R
O3W O 0.9088(19) 0.9872(18) 0.0183(18) 0.172(9) Uani 1 1 d U
H3WC H 0.9360 1.0295 0.0835 0.207 Uiso 1 1 d R
H3WB H 0.8858 0.9280 0.0111 0.258 Uiso 1 1 d R
O4W O 0.7214(10) 0.9377(9) 0.9375(10) 0.077(2) Uani 1 1 d U
H4WA H 0.6628 0.9388 0.9294 0.116 Uiso 1 1 d R
H4WB H 0.7317 0.9564 0.8947 0.116 Uiso 1 1 d R
O5W O 0.9442(9) 0.4912(9) 0.7520(10) 0.077(2) Uani 1 1 d U
H5WA H 0.8905 0.5029 0.7162 0.115 Uiso 1 1 d R
H5WB H 0.9295 0.4578 0.7828 0.115 Uiso 1 1 d R
O6W O 0.7384(9) 0.3097(8) 0.7515(9) 0.0694(18) Uani 1 1 d U
H6WA H 0.6805 0.3146 0.7122 0.104 Uiso 1 1 d R
H6WB H 0.7230 0.2604 0.7649 0.104 Uiso 1 1 d R
O7W O 0.9141(9) 0.2941(9) 0.8810(10) 0.075(2) Uani 1 1 d U
H7WC H 0.9658 0.3464 0.9391 0.090 Uiso 1 1 d R
H7WB H 0.9071 0.2435 0.8937 0.113 Uiso 1 1 d R
N1 N 0.3200(7) 0.0410(7) 0.3229(7) 0.0247(19) Uani 1 1 d .
H3C H 0.3367 0.0555 0.3910 0.030 Uiso 1 1 d R
N2 N 0.2118(6) 0.4865(6) 0.6644(7) 0.0196(17) Uani 1 1 d .
H2C H 0.1589 0.4379 0.5964 0.024 Uiso 1 1 d R
N3 N -0.2480(7) -0.1813(7) 0.1418(7) 0.027(2) Uani 1 1 d .
H1C H -0.2542 -0.2137 0.1804 0.032 Uiso 1 1 d R
C1 C 0.2106(8) 0.0411(9) 0.2586(9) 0.027(2) Uani 1 1 d U
H28A H 0.1720 -0.0097 0.1837 0.033 Uiso 1 1 calc R
H28B H 0.2213 0.1057 0.2577 0.033 Uiso 1 1 calc R
C2 C 0.4050(8) 0.1187(9) 0.3321(10) 0.029(2) Uani 1 1 d U
H30A H 0.4049 0.1834 0.3635 0.035 Uiso 1 1 calc R
H30B H 0.3887 0.1054 0.2596 0.035 Uiso 1 1 calc R
C3 C 0.5178(9) 0.1236(8) 0.4028(10) 0.0284(19) Uani 1 1 d U
H32A H 0.5706 0.1729 0.4025 0.034 Uiso 1 1 calc R
H32B H 0.5381 0.1450 0.4776 0.034 Uiso 1 1 calc R
C4 C 0.5202(8) 0.0224(8) 0.3612(10) 0.028(2) Uani 1 1 d U
H33A H 0.5075 0.0075 0.2891 0.033 Uiso 1 1 calc R
C5 C 0.4266(8) -0.0618(8) 0.3436(9) 0.0252(19) Uani 1 1 d U
H31A H 0.4235 -0.1262 0.3059 0.030 Uiso 1 1 calc R
H31B H 0.4413 -0.0549 0.4142 0.030 Uiso 1 1 calc R
C6 C 0.3182(8) -0.0598(8) 0.2784(10) 0.0278(19) Uani 1 1 d U
H29A H 0.2968 -0.0798 0.2034 0.033 Uiso 1 1 calc R
H29B H 0.2640 -0.1083 0.2779 0.033 Uiso 1 1 calc R
C7 C 0.6325(9) 0.0247(8) 0.4332(9) 0.028(2) Uani 1 1 d U
C8 C 0.2754(8) 0.4392(8) 0.7273(9) 0.024(2) Uani 1 1 d U
H2A H 0.2999 0.4732 0.8032 0.029 Uiso 1 1 calc R
H2B H 0.3394 0.4484 0.7249 0.029 Uiso 1 1 calc R
C9 C 0.1585(8) 0.5290(8) 0.7139(9) 0.0254(19) Uani 1 1 d U
H4A H 0.2138 0.5790 0.7888 0.030 Uiso 1 1 calc R
H4B H 0.1111 0.4759 0.7156 0.030 Uiso 1 1 calc R
C10 C 0.0928(8) 0.5764(8) 0.6535(9) 0.0252(19) Uani 1 1 d U
H6A H 0.0285 0.5242 0.5839 0.030 Uiso 1 1 calc R
H6B H 0.0687 0.6109 0.6956 0.030 Uiso 1 1 calc R
C11 C 0.1570(9) 0.6510(8) 0.6330(9) 0.0259(19) Uani 1 1 d U
H7A H 0.2137 0.7076 0.7049 0.031 Uiso 1 1 calc R
C12 C 0.2160(8) 0.6089(8) 0.5880(9) 0.0247(18) Uani 1 1 d U
H5A H 0.1632 0.5582 0.5128 0.030 Uiso 1 1 calc R
H5B H 0.2648 0.6622 0.5880 0.030 Uiso 1 1 calc R
C13 C 0.2813(8) 0.5623(8) 0.6532(9) 0.0254(19) Uani 1 1 d U
H3A H 0.3113 0.5305 0.6166 0.030 Uiso 1 1 calc R
H3B H 0.3415 0.6145 0.7253 0.030 Uiso 1 1 calc R
C14 C 0.0901(8) 0.6946(8) 0.5654(9) 0.0248(19) Uani 1 1 d U
C15 C -0.2114(9) -0.0720(8) 0.2090(8) 0.0255(19) Uani 1 1 d U
H1A H -0.2752 -0.0597 0.1954 0.031 Uiso 1 1 calc R
H1B H -0.1764 -0.0337 0.1843 0.031 Uiso 1 1 calc R
C16 C -0.1662(10) -0.1992(9) 0.1187(10) 0.037(2) Uani 1 1 d U
H23A H -0.0947 -0.1665 0.1865 0.044 Uiso 1 1 calc R
H23B H -0.1632 -0.1705 0.0709 0.044 Uiso 1 1 calc R
C17 C -0.1970(11) -0.3098(10) 0.0654(11) 0.047(3) Uani 1 1 d U
H25A H -0.1944 -0.3372 0.1158 0.057 Uiso 1 1 calc R
H25B H -0.1448 -0.3203 0.0488 0.057 Uiso 1 1 calc R
C18 C -0.3117(12) -0.3650(11) -0.0403(12) 0.054(3) Uani 1 1 d U
H27A H -0.3093 -0.3415 -0.0926 0.064 Uiso 1 1 calc R
C19 C -0.3951(12) -0.3393(11) -0.0213(12) 0.054(3) Uani 1 1 d U
H26A H -0.4068 -0.3697 0.0222 0.064 Uiso 1 1 calc R
H26B H -0.4640 -0.3671 -0.0911 0.064 Uiso 1 1 calc R
C20 C -0.3567(11) -0.2263(10) 0.0371(10) 0.041(2) Uani 1 1 d U
H24A H -0.3521 -0.1965 -0.0094 0.049 Uiso 1 1 calc R
H24B H -0.4088 -0.2123 0.0519 0.049 Uiso 1 1 calc R
C21 C -0.3373(14) -0.4796(13) -0.0883(13) 0.065(4) Uani 1 1 d U
C22 C 0.5077(8) 0.2076(9) 0.8221(9) 0.027(2) Uani 1 1 d U
C23 C 0.6026(9) 0.2045(9) 0.9135(9) 0.030(2) Uani 1 1 d U
C24 C 0.7076(9) 0.2725(9) 0.9636(10) 0.037(2) Uani 1 1 d U
H11A H 0.7209 0.3226 0.9425 0.045 Uiso 1 1 calc R
C25 C 0.7939(10) 0.2665(10) 1.0457(10) 0.038(2) Uani 1 1 d U
H13A H 0.8648 0.3125 1.0788 0.045 Uiso 1 1 calc R
C26 C 0.7756(9) 0.1946(9) 1.0776(9) 0.031(2) Uani 1 1 d U
C27 C 0.6710(9) 0.1277(10) 1.0306(10) 0.038(2) Uani 1 1 d U
H37A H 0.6587 0.0803 1.0553 0.046 Uiso 1 1 calc R
C28 C 0.5841(9) 0.1304(9) 0.9471(10) 0.035(2) Uani 1 1 d U
H12A H 0.5137 0.0831 0.9133 0.042 Uiso 1 1 calc R
C29 C 0.8711(9) 0.1900(9) 1.1694(9) 0.031(2) Uani 1 1 d U
C30 C 0.4581(8) 0.3366(8) 0.5985(10) 0.0275(19) Uani 1 1 d U
C31 C 0.5401(9) 0.4192(8) 0.6081(10) 0.031(2) Uani 1 1 d U
C32 C 0.5495(9) 0.5172(8) 0.6450(10) 0.0293(19) Uani 1 1 d U
H18A H 0.5039 0.5321 0.6656 0.035 Uiso 1 1 calc R
C33 C 0.6252(9) 0.5917(9) 0.6513(10) 0.031(2) Uani 1 1 d U
H19A H 0.6312 0.6570 0.6773 0.037 Uiso 1 1 calc R
C34 C 0.6947(8) 0.5713(8) 0.6188(9) 0.0266(19) Uani 1 1 d U
C35 C 0.6858(9) 0.4739(9) 0.5832(10) 0.033(2) Uani 1 1 d U
H22A H 0.7327 0.4595 0.5643 0.039 Uiso 1 1 calc R
C36 C 0.6081(9) 0.3970(9) 0.5752(10) 0.033(2) Uani 1 1 d U
H35A H 0.6013 0.3315 0.5483 0.039 Uiso 1 1 calc R
C37 C 0.7747(9) 0.6507(8) 0.6225(10) 0.029(2) Uani 1 1 d U

loop_
_atom_site_aniso_label
_atom_site_aniso_U_11
_atom_site_aniso_U_22
_atom_site_aniso_U_33
_atom_site_aniso_U_23
_atom_site_aniso_U_13
_atom_site_aniso_U_12
Ce1 0.0111(2) 0.0175(3) 0.0192(3) 0.0122(2) 0.0074(2) 0.0056(2)
Ce2 0.0101(2) 0.0177(3) 0.0199(3) 0.0118(2) 0.0070(2) 0.0048(2)
Ce3 0.0129(3) 0.0177(3) 0.0212(3) 0.0114(2) 0.0095(2) 0.0071(2)
P1 0.0135(11) 0.0228(13) 0.0211(13) 0.0135(11) 0.0105(10) 0.0093(10)
P2 0.0132(11) 0.0159(12) 0.0196(12) 0.0094(10) 0.0067(10) 0.0050(9)
P3 0.0106(10) 0.0159(11) 0.0170(12) 0.0098(10) 0.0064(10) 0.0047(9)
O1 0.0358(13) 0.0397(14) 0.0473(15) 0.0259(13) 0.0285(13) 0.0196(12)
O2 0.0373(13) 0.0406(14) 0.0489(14) 0.0259(13) 0.0267(12) 0.0198(12)
O3 0.0363(13) 0.0399(14) 0.0479(15) 0.0261(13) 0.0278(13) 0.0202(12)
O4 0.034(2) 0.040(2) 0.054(2) 0.028(2) 0.0256(19) 0.0194(19)
O5 0.035(2) 0.040(2) 0.047(2) 0.0279(19) 0.0273(18) 0.0213(18)
O6 0.0349(15) 0.0389(16) 0.0466(16) 0.0284(14) 0.0284(14) 0.0209(14)
O7 0.0345(15) 0.0388(16) 0.0467(16) 0.0273(14) 0.0286(14) 0.0213(14)
O8 0.0336(16) 0.0384(17) 0.0468(17) 0.0269(15) 0.0297(14) 0.0210(15)
O9 0.0365(17) 0.0398(17) 0.0490(18) 0.0298(16) 0.0272(15) 0.0209(15)
O10 0.0344(17) 0.0391(17) 0.0477(18) 0.0272(16) 0.0278(15) 0.0224(15)
O11 0.0361(13) 0.0393(14) 0.0470(15) 0.0266(13) 0.0288(13) 0.0192(12)
O12 0.0358(14) 0.0393(14) 0.0475(15) 0.0256(13) 0.0282(13) 0.0206(12)
O13 0.0356(14) 0.0390(14) 0.0470(15) 0.0264(13) 0.0286(13) 0.0197(12)
O14 0.0397(12) 0.0423(13) 0.0510(13) 0.0234(12) 0.0253(12) 0.0186(11)
O15 0.0395(12) 0.0419(13) 0.0507(13) 0.0242(12) 0.0253(12) 0.0184(11)
O16 0.0389(16) 0.0415(16) 0.0503(17) 0.0279(15) 0.0231(15) 0.0186(14)
O17 0.0369(16) 0.0419(16) 0.0481(17) 0.0282(15) 0.0264(15) 0.0180(15)
O18 0.037(2) 0.048(3) 0.049(3) 0.032(2) 0.023(2) 0.018(2)
O19 0.036(3) 0.043(3) 0.048(3) 0.033(2) 0.019(2) 0.019(2)
O20 0.0370(15) 0.0412(16) 0.0500(16) 0.0272(14) 0.0284(14) 0.0188(14)
O21 0.0391(16) 0.0426(16) 0.0494(16) 0.0258(15) 0.0300(14) 0.0158(15)
O22 0.038(2) 0.042(2) 0.052(2) 0.028(2) 0.031(2) 0.016(2)
O23 0.039(2) 0.043(2) 0.052(2) 0.025(2) 0.032(2) 0.013(2)
O24 0.0376(10) 0.0412(11) 0.0492(12) 0.0261(10) 0.0270(10) 0.0193(9)
O1W 0.0469(17) 0.0495(17) 0.0580(18) 0.0234(16) 0.0189(16) 0.0166(16)
O2W 0.0417(18) 0.0460(18) 0.0520(19) 0.0259(17) 0.0230(17) 0.0176(17)
O3W 0.181(12) 0.184(12) 0.143(11) 0.083(9) 0.091(9) 0.052(8)
O4W 0.060(3) 0.064(3) 0.068(3) 0.020(2) 0.018(2) 0.013(2)
O5W 0.058(2) 0.062(2) 0.069(3) 0.018(2) 0.020(2) 0.013(2)
O6W 0.054(2) 0.057(2) 0.065(2) 0.021(2) 0.018(2) 0.014(2)
O7W 0.058(2) 0.062(2) 0.067(2) 0.020(2) 0.019(2) 0.010(2)
N1 0.019(4) 0.036(5) 0.028(5) 0.019(4) 0.015(4) 0.015(4)
N2 0.014(4) 0.017(4) 0.021(4) 0.011(3) 0.006(4) 0.004(3)
N3 0.026(5) 0.024(5) 0.028(5) 0.015(4) 0.012(4) 0.009(4)
C1 0.019(4) 0.039(5) 0.036(5) 0.025(4) 0.017(4) 0.015(4)
C2 0.022(3) 0.030(4) 0.039(4) 0.018(3) 0.017(3) 0.015(3)
C3 0.023(3) 0.029(3) 0.037(4) 0.019(3) 0.017(3) 0.013(3)
C4 0.023(3) 0.026(4) 0.036(4) 0.015(3) 0.015(3) 0.016(3)
C5 0.021(3) 0.025(4) 0.036(4) 0.017(3) 0.017(3) 0.015(3)
C6 0.020(3) 0.031(4) 0.037(4) 0.019(3) 0.017(3) 0.012(3)
C7 0.023(4) 0.028(4) 0.036(4) 0.014(3) 0.018(3) 0.015(3)
C8 0.017(4) 0.025(4) 0.034(4) 0.020(3) 0.011(3) 0.013(3)
C9 0.024(3) 0.029(4) 0.033(4) 0.020(3) 0.018(3) 0.013(3)
C10 0.024(3) 0.027(4) 0.036(4) 0.022(3) 0.020(3) 0.011(3)
C11 0.026(3) 0.028(4) 0.032(4) 0.017(3) 0.019(3) 0.014(3)
C12 0.022(3) 0.029(3) 0.034(4) 0.020(3) 0.019(3) 0.014(3)
C13 0.023(3) 0.028(4) 0.037(4) 0.020(3) 0.019(3) 0.014(3)
C14 0.021(4) 0.025(4) 0.035(4) 0.018(3) 0.017(3) 0.012(3)
C15 0.034(4) 0.033(4) 0.024(4) 0.017(3) 0.020(3) 0.022(3)
C16 0.041(4) 0.037(4) 0.029(4) 0.010(3) 0.019(3) 0.017(4)
C17 0.048(4) 0.042(4) 0.035(4) 0.010(4) 0.016(4) 0.018(4)
C18 0.052(5) 0.044(5) 0.037(4) 0.009(4) 0.013(4) 0.012(4)
C19 0.050(5) 0.043(5) 0.036(4) 0.007(4) 0.013(4) 0.009(4)
C20 0.042(4) 0.038(4) 0.031(4) 0.015(3) 0.013(4) 0.013(4)
C21 0.052(5) 0.058(6) 0.045(5) 0.005(5) 0.015(5) 0.012(5)
C22 0.020(3) 0.036(4) 0.027(4) 0.018(3) 0.010(3) 0.015(3)
C23 0.021(3) 0.037(4) 0.029(4) 0.021(3) 0.009(3) 0.012(3)
C24 0.027(3) 0.039(4) 0.033(3) 0.024(3) 0.005(3) 0.009(3)
C25 0.027(3) 0.040(4) 0.032(3) 0.022(3) 0.005(3) 0.009(3)
C26 0.024(3) 0.040(4) 0.027(3) 0.022(3) 0.007(3) 0.013(3)
C27 0.025(3) 0.042(4) 0.033(4) 0.022(3) 0.005(3) 0.010(3)
C28 0.022(3) 0.041(4) 0.033(3) 0.023(3) 0.007(3) 0.009(3)
C29 0.023(4) 0.038(4) 0.030(4) 0.020(3) 0.009(3) 0.016(3)
C30 0.022(3) 0.028(4) 0.038(4) 0.018(3) 0.020(3) 0.008(3)
C31 0.027(3) 0.028(4) 0.040(4) 0.018(3) 0.021(3) 0.004(3)
C32 0.023(3) 0.030(3) 0.041(4) 0.018(3) 0.022(3) 0.007(3)
C33 0.026(3) 0.028(3) 0.041(4) 0.017(3) 0.020(3) 0.010(3)
C34 0.023(3) 0.027(3) 0.037(4) 0.019(3) 0.021(3) 0.007(3)
C35 0.026(3) 0.030(3) 0.043(4) 0.015(3) 0.023(3) 0.005(3)
C36 0.027(3) 0.027(3) 0.042(3) 0.015(3) 0.020(3) 0.007(3)
C37 0.023(3) 0.028(4) 0.038(4) 0.019(3) 0.019(3) 0.007(3)

loop_
_atom_type_symbol
_atom_type_description
_atom_type_scat_dispersion_real
_atom_type_scat_dispersion_imag
_atom_type_scat_source
C C 0.0033 0.0016 'International Tables Vol C Tables 4.2.6.8 and 6.1.1.4'
H H 0.0000 0.0000 'International Tables Vol C Tables 4.2.6.8 and 6.1.1.4'
N N 0.0061 0.0033 'International Tables Vol C Tables 4.2.6.8 and 6.1.1.4'
O O 0.0106 0.0060 'International Tables Vol C Tables 4.2.6.8 and 6.1.1.4'
P P 0.1023 0.0942 'International Tables Vol C Tables 4.2.6.8 and 6.1.1.4'
Ce Ce -0.2486 2.6331 'International Tables Vol C Tables 4.2.6.8 and 6.1.1.4'

loop_
_geom_angle_atom_site_label_1
_geom_angle_atom_site_label_2
_geom_angle_atom_site_label_3
_geom_angle
_geom_angle_site_symmetry_1
_geom_angle_site_symmetry_3
O7 Ce1 O11 77.0(3) . .
O7 Ce1 O10 74.6(3) . 2_566
O11 Ce1 O10 80.4(3) . 2_566
O7 Ce1 O23 78.7(3) . 2_666
O11 Ce1 O23 145.8(3) . 2_666
O10 Ce1 O23 70.1(3) 2_566 2_666
O7 Ce1 O1 118.8(3) . .
O11 Ce1 O1 82.2(3) . .
O10 Ce1 O1 154.8(3) 2_566 .
O23 Ce1 O1 131.1(3) 2_666 .
O7 Ce1 O22 100.5(3) . 2_666
O11 Ce1 O22 158.5(3) . 2_666
O10 Ce1 O22 119.9(3) 2_566 2_666
O23 Ce1 O22 50.7(3) 2_666 2_666
O1 Ce1 O22 80.5(3) . 2_666
O7 Ce1 O2 65.9(3) . .
O11 Ce1 O2 87.2(3) . .
O10 Ce1 O2 140.3(3) 2_566 .
O23 Ce1 O2 104.3(3) 2_666 .
O1 Ce1 O2 56.1(3) . .
O22 Ce1 O2 72.6(3) 2_666 .
O7 Ce1 O19 139.0(3) . 1_454
O11 Ce1 O19 71.2(3) . 1_454
O10 Ce1 O19 75.2(3) 2_566 1_454
O23 Ce1 O19 115.5(3) 2_666 1_454
O1 Ce1 O19 82.0(3) . 1_454
O22 Ce1 O19 118.4(3) 2_666 1_454
O2 Ce1 O19 135.5(3) . 1_454
O7 Ce1 O18 150.2(3) . 1_454
O11 Ce1 O18 120.8(3) . 1_454
O10 Ce1 O18 84.7(3) 2_566 1_454
O23 Ce1 O18 74.2(3) 2_666 1_454
O1 Ce1 O18 88.8(3) . 1_454
O22 Ce1 O18 71.4(3) 2_666 1_454
O2 Ce1 O18 133.1(3) . 1_454
O19 Ce1 O18 49.6(3) 1_454 1_454
O7 Ce1 C37 89.8(3) . 2_666
O11 Ce1 C37 166.7(3) . 2_666
O10 Ce1 C37 94.6(3) 2_566 2_666
O23 Ce1 C37 25.0(3) 2_666 2_666
O1 Ce1 C37 106.1(3) . 2_666
O22 Ce1 C37 25.7(3) 2_666 2_666
O2 Ce1 C37 88.9(3) . 2_666
O19 Ce1 C37 119.7(3) 1_454 2_666
O18 Ce1 C37 70.5(3) 1_454 2_666
O7 Ce1 C29 152.3(3) . 1_454
O11 Ce1 C29 96.3(3) . 1_454
O10 Ce1 C29 77.8(3) 2_566 1_454
O23 Ce1 C29 94.1(3) 2_666 1_454
O1 Ce1 C29 86.2(3) . 1_454
O22 Ce1 C29 95.1(3) 2_666 1_454
O2 Ce1 C29 141.4(3) . 1_454
O19 Ce1 C29 25.2(3) 1_454 1_454
O18 Ce1 C29 24.5(3) 1_454 1_454
C37 Ce1 C29 94.6(3) 2_666 1_454
O7 Ce1 P1 92.78(19) . .
O11 Ce1 P1 85.3(2) . .
O10 Ce1 P1 162.67(19) 2_566 .
O23 Ce1 P1 119.7(2) 2_666 .
O1 Ce1 P1 28.08(19) . .
O22 Ce1 P1 73.5(2) 2_666 .
O2 Ce1 P1 28.1(2) . .
O19 Ce1 P1 109.4(2) 1_454 .
O18 Ce1 P1 111.2(2) 1_454 .
C37 Ce1 P1 97.2(2) 2_666 .
C29 Ce1 P1 113.6(2) 1_454 .
O2 Ce2 O13 79.1(3) . 2_556
O2 Ce2 O5 76.6(3) . 2_656
O13 Ce2 O5 80.4(3) 2_556 2_656
O2 Ce2 O20 96.6(3) . .
O13 Ce2 O20 156.0(3) 2_556 .
O5 Ce2 O20 122.0(3) 2_656 .
O2 Ce2 O21 80.8(3) . .
O13 Ce2 O21 148.6(3) 2_556 .
O5 Ce2 O21 71.6(3) 2_656 .
O20 Ce2 O21 50.6(3) . .
O2 Ce2 O17 142.5(3) . .
O13 Ce2 O17 71.8(3) 2_556 .
O5 Ce2 O17 75.7(3) 2_656 .
O20 Ce2 O17 119.4(3) . .
O21 Ce2 O17 113.2(3) . .
O2 Ce2 O6 119.3(3) . .
O13 Ce2 O6 80.0(3) 2_556 .
O5 Ce2 O6 151.6(3) 2_656 .
O20 Ce2 O6 81.7(3) . .
O21 Ce2 O6 131.2(3) . .
O17 Ce2 O6 78.7(3) . .
O2 Ce2 O7 66.0(3) . .
O13 Ce2 O7 86.5(3) 2_556 .
O5 Ce2 O7 142.0(3) 2_656 .
O20 Ce2 O7 70.4(3) . .
O21 Ce2 O7 106.9(3) . .
O17 Ce2 O7 133.1(3) . .
O6 Ce2 O7 56.4(3) . .
O2 Ce2 O16 153.2(3) . .
O13 Ce2 O16 120.6(3) 2_556 .
O5 Ce2 O16 88.5(3) 2_656 .
O20 Ce2 O16 72.5(3) . .
O21 Ce2 O16 73.4(3) . .
O17 Ce2 O16 48.9(3) . .
O6 Ce2 O16 84.0(3) . .
O7 Ce2 O16 128.4(3) . .
O2 Ce2 C30 90.2(3) . .
O13 Ce2 C30 169.3(3) 2_556 .
O5 Ce2 C30 96.4(3) 2_656 .
O20 Ce2 C30 25.6(3) . .
O21 Ce2 C30 25.1(3) . .
O17 Ce2 C30 117.5(3) . .
O6 Ce2 C30 106.3(3) . .
O7 Ce2 C30 90.0(3) . .
O16 Ce2 C30 69.3(3) . .
O2 Ce2 C22 156.9(3) . .
O13 Ce2 C22 96.4(3) 2_556 .
O5 Ce2 C22 80.3(3) 2_656 .
O20 Ce2 C22 96.2(3) . .
O21 Ce2 C22 92.7(3) . .
O17 Ce2 C22 24.6(3) . .
O6 Ce2 C22 81.6(3) . .
O7 Ce2 C22 136.8(3) . .
O16 Ce2 C22 24.4(3) . .
C30 Ce2 C22 93.1(3) . .
O2 Ce2 P2 93.4(2) . .
O13 Ce2 P2 84.18(19) 2_556 .
O5 Ce2 P2 162.91(19) 2_656 .
O20 Ce2 P2 72.4(2) . .
O21 Ce2 P2 121.0(2) . .
O17 Ce2 P2 106.4(2) . .
O6 Ce2 P2 28.11(18) . .
O7 Ce2 P2 28.38(19) . .
O16 Ce2 P2 105.8(2) . .
C30 Ce2 P2 97.4(2) . .
C22 Ce2 P2 108.8(2) . .
O12 Ce3 O8 73.9(3) 2_556 .
O12 Ce3 O3 73.3(3) 2_556 2_556
O8 Ce3 O3 109.2(3) . 2_556
O12 Ce3 O4 142.2(3) 2_556 1_455
O8 Ce3 O4 143.4(3) . 1_455
O3 Ce3 O4 84.4(3) 2_556 1_455
O12 Ce3 O9 141.6(3) 2_556 2_566
O8 Ce3 O9 79.8(3) . 2_566
O3 Ce3 O9 143.0(3) 2_556 2_566
O4 Ce3 O9 70.4(3) 1_455 2_566
O12 Ce3 O24 121.7(3) 2_556 .
O8 Ce3 O24 74.5(3) . .
O3 Ce3 O24 72.6(3) 2_556 .
O4 Ce3 O24 77.9(3) 1_455 .
O9 Ce3 O24 75.8(3) 2_566 .
O12 Ce3 O11 77.6(3) 2_556 .
O8 Ce3 O11 89.3(3) . .
O3 Ce3 O11 139.1(3) 2_556 .
O4 Ce3 O11 102.3(3) 1_455 .
O9 Ce3 O11 74.5(3) 2_566 .
O24 Ce3 O11 148.3(3) . .
O12 Ce3 O13 76.8(3) 2_556 .
O8 Ce3 O13 138.5(2) . .
O3 Ce3 O13 89.5(3) 2_556 .
O4 Ce3 O13 72.8(3) 1_455 .
O9 Ce3 O13 107.4(3) 2_566 .
O24 Ce3 O13 146.9(3) . .
O11 Ce3 O13 55.7(3) . .
O12 Ce3 P3 71.1(2) 2_556 .
O8 Ce3 P3 112.73(19) . .
O3 Ce3 P3 112.9(2) 2_556 .
O4 Ce3 P3 91.0(2) 1_455 .
O9 Ce3 P3 94.7(2) 2_566 .
O24 Ce3 P3 167.2(2) . .
O11 Ce3 P3 28.37(18) . .
O13 Ce3 P3 28.01(17) . .
O3 P1 O1 117.8(5) . .
O3 P1 O2 113.5(5) . .
O1 P1 O2 106.3(5) . .
O3 P1 C1 109.0(5) . .
O1 P1 C1 104.9(5) . .
O2 P1 C1 104.2(5) . .
O3 P1 Ce1 139.4(3) . .
O1 P1 Ce1 52.3(3) . .
O2 P1 Ce1 54.1(3) . .
C1 P1 Ce1 111.5(4) . .
O8 P2 O6 117.6(4) . .
O8 P2 O7 114.2(5) . .
O6 P2 O7 106.4(5) . .
O8 P2 C8 109.1(5) . .
O6 P2 C8 102.4(5) . .
O7 P2 C8 106.0(5) . .
O8 P2 Ce2 141.5(3) . .
O6 P2 Ce2 52.2(3) . .
O7 P2 Ce2 54.5(3) . .
C8 P2 Ce2 109.5(3) . .
O12 P3 O13 113.4(5) . .
O12 P3 O11 114.9(5) . .
O13 P3 O11 106.0(5) . .
O12 P3 C15 106.5(5) . .
O13 P3 C15 109.8(5) . .
O11 P3 C15 106.0(5) . .
O12 P3 Ce3 121.5(4) . .
O13 P3 Ce3 53.7(3) . .
O11 P3 Ce3 53.9(3) . .
C15 P3 Ce3 131.9(3) . .
P1 O1 Ce1 99.6(4) . .
P1 O2 Ce2 147.4(5) . .
P1 O2 Ce1 97.8(4) . .
Ce2 O2 Ce1 113.5(3) . .
P1 O3 Ce3 133.8(5) . 2_556
C7 O4 Ce3 134.8(7) . 1_655
C7 O5 Ce2 124.3(7) . 2_656
P2 O6 Ce2 99.7(4) . .
P2 O7 Ce1 148.4(5) . .
P2 O7 Ce2 97.1(4) . .
Ce1 O7 Ce2 113.6(3) . .
P2 O8 Ce3 131.7(5) . .
C14 O9 Ce3 137.0(7) . 2_566
C14 O10 Ce1 128.2(7) . 2_566
P3 O11 Ce1 134.4(5) . .
P3 O11 Ce3 97.7(4) . .
Ce1 O11 Ce3 127.4(3) . .
P3 O12 Ce3 167.4(6) . 2_556
P3 O13 Ce2 135.9(5) . 2_556
P3 O13 Ce3 98.3(4) . .
Ce2 O13 Ce3 125.5(3) 2_556 .
C21 O14 H21A 118.5 . .
C22 O16 Ce2 92.8(7) . .
C22 O17 Ce2 96.9(7) . .
C29 O18 Ce1 94.5(7) . 1_656
C29 O19 Ce1 94.2(7) . 1_656
C30 O20 Ce2 94.5(7) . .
C30 O21 Ce2 94.0(7) . .
C37 O22 Ce1 91.7(7) . 2_666
C37 O23 Ce1 95.7(7) . 2_666
Ce3 O24 H24C 109.6 . .
Ce3 O24 H24D 109.1 . .
H24C O24 H24D 109.5 . .
H1WA O1W H1WB 109.3 . .
H2WA O2W H2WB 109.4 . .
H3WC O3W H3WB 110.0 . .
H4WA O4W H4WB 109.5 . .
H5WA O5W H5WB 109.4 . .
H6WA O6W H6WB 109.4 . .
H7WC O7W H7WB 109.9 . .
C2 N1 C6 111.8(8) . .
C2 N1 C1 111.7(8) . .
C6 N1 C1 111.9(8) . .
C2 N1 H3C 107.2 . .
C6 N1 H3C 106.6 . .
C1 N1 H3C 107.3 . .
C13 N2 C8 111.2(7) . .
C13 N2 C9 112.1(8) . .
C8 N2 C9 111.0(8) . .
C13 N2 H2C 107.1 . .
C8 N2 H2C 107.7 . .
C9 N2 H2C 107.4 . .
C20 N3 C15 112.7(9) . .
C20 N3 C16 109.7(9) . .
C15 N3 C16 111.4(8) . .
C20 N3 H1C 107.1 . .
C15 N3 H1C 107.9 . .
C16 N3 H1C 107.9 . .
N1 C1 P1 114.9(7) . .
N1 C1 H28A 108.5 . .
P1 C1 H28A 108.5 . .
N1 C1 H28B 108.5 . .
P1 C1 H28B 108.5 . .
H28A C1 H28B 107.5 . .
N1 C2 C3 112.4(9) . .
N1 C2 H30A 109.1 . .
C3 C2 H30A 109.1 . .
N1 C2 H30B 109.1 . .
C3 C2 H30B 109.1 . .
H30A C2 H30B 107.9 . .
C4 C3 C2 111.1(9) . .
C4 C3 H32A 109.4 . .
C2 C3 H32A 109.4 . .
C4 C3 H32B 109.4 . .
C2 C3 H32B 109.4 . .
H32A C3 H32B 108.0 . .
C7 C4 C3 112.1(9) . .
C7 C4 C5 112.9(9) . .
C3 C4 C5 111.7(9) . .
C7 C4 H33A 106.5 . .
C3 C4 H33A 106.5 . .
C5 C4 H33A 106.5 . .
C6 C5 C4 112.5(9) . .
C6 C5 H31A 109.1 . .
C4 C5 H31A 109.1 . .
C6 C5 H31B 109.1 . .
C4 C5 H31B 109.1 . .
H31A C5 H31B 107.8 . .
N1 C6 C5 112.5(9) . .
N1 C6 H29A 109.1 . .
C5 C6 H29A 109.1 . .
N1 C6 H29B 109.1 . .
C5 C6 H29B 109.1 . .
H29A C6 H29B 107.8 . .
O4 C7 O5 125.1(10) . .
O4 C7 C4 116.6(10) . .
O5 C7 C4 118.3(10) . .
N2 C8 P2 113.0(7) . .
N2 C8 H2A 109.0 . .
P2 C8 H2A 109.0 . .
N2 C8 H2B 109.0 . .
P2 C8 H2B 109.0 . .
H2A C8 H2B 107.8 . .
N2 C9 C10 113.3(9) . .
N2 C9 H4A 108.9 . .
C10 C9 H4A 108.9 . .
N2 C9 H4B 108.9 . .
C10 C9 H4B 108.9 . .
H4A C9 H4B 107.7 . .
C11 C10 C9 112.6(8) . .
C11 C10 H6A 109.1 . .
C9 C10 H6A 109.1 . .
C11 C10 H6B 109.1 . .
C9 C10 H6B 109.1 . .
H6A C10 H6B 107.8 . .
C10 C11 C12 112.2(9) . .
C10 C11 C14 113.6(9) . .
C12 C11 C14 112.3(9) . .
C10 C11 H7A 106.0 . .
C12 C11 H7A 106.0 . .
C14 C11 H7A 106.0 . .
C13 C12 C11 113.0(9) . .
C13 C12 H5A 109.0 . .
C11 C12 H5A 109.0 . .
C13 C12 H5B 109.0 . .
C11 C12 H5B 109.0 . .
H5A C12 H5B 107.8 . .
N2 C13 C12 110.9(8) . .
N2 C13 H3A 109.5 . .
C12 C13 H3A 109.5 . .
N2 C13 H3B 109.5 . .
C12 C13 H3B 109.5 . .
H3A C13 H3B 108.0 . .
O9 C14 O10 123.8(10) . .
O9 C14 C11 118.3(9) . .
O10 C14 C11 117.8(9) . .
N3 C15 P3 115.3(7) . .
N3 C15 H1A 108.5 . .
P3 C15 H1A 108.5 . .
N3 C15 H1B 108.5 . .
P3 C15 H1B 108.5 . .
H1A C15 H1B 107.5 . .
N3 C16 C17 110.2(11) . .
N3 C16 H23A 109.6 . .
C17 C16 H23A 109.6 . .
N3 C16 H23B 109.6 . .
C17 C16 H23B 109.6 . .
H23A C16 H23B 108.1 . .
C16 C17 C18 111.3(12) . .
C16 C17 H25A 109.4 . .
C18 C17 H25A 109.4 . .
C16 C17 H25B 109.4 . .
C18 C17 H25B 109.4 . .
H25A C17 H25B 108.0 . .
C19 C18 C21 115.4(13) . .
C19 C18 C17 111.5(12) . .
C21 C18 C17 107.4(12) . .
C19 C18 H27A 107.4 . .
C21 C18 H27A 107.4 . .
C17 C18 H27A 107.4 . .
C18 C19 C20 111.3(12) . .
C18 C19 H26A 109.4 . .
C20 C19 H26A 109.4 . .
C18 C19 H26B 109.4 . .
C20 C19 H26B 109.4 . .
H26A C19 H26B 108.0 . .
N3 C20 C19 110.3(11) . .
N3 C20 H24A 109.6 . .
C19 C20 H24A 109.6 . .
N3 C20 H24B 109.6 . .
C19 C20 H24B 109.6 . .
H24A C20 H24B 108.1 . .
O15 C21 O14 127.3(16) . .
O15 C21 C18 112.4(15) . .
O14 C21 C18 120.0(15) . .
O17 C22 O16 121.2(10) . .
O17 C22 C23 118.6(10) . .
O16 C22 C23 119.9(10) . .
O17 C22 Ce2 58.6(6) . .
O16 C22 Ce2 62.8(6) . .
C23 C22 Ce2 169.8(8) . .
C24 C23 C28 119.0(10) . .
C24 C23 C22 121.3(10) . .
C28 C23 C22 119.7(10) . .
C23 C24 C25 120.3(11) . .
C23 C24 H11A 119.9 . .
C25 C24 H11A 119.9 . .
C26 C25 C24 120.4(11) . .
C26 C25 H13A 119.8 . .
C24 C25 H13A 119.8 . .
C25 C26 C27 120.2(11) . .
C25 C26 C29 119.9(10) . .
C27 C26 C29 119.9(10) . .
C26 C27 C28 120.5(11) . .
C26 C27 H37A 119.7 . .
C28 C27 H37A 119.7 . .
C27 C28 C23 119.6(11) . .
C27 C28 H12A 120.2 . .
C23 C28 H12A 120.2 . .
O18 C29 O19 121.4(10) . .
O18 C29 C26 120.3(10) . .
O19 C29 C26 118.3(10) . .
O18 C29 Ce1 60.9(6) . 1_656
O19 C29 Ce1 60.6(6) . 1_656
C26 C29 Ce1 173.9(9) . 1_656
O21 C30 O20 120.4(10) . .
O21 C30 C31 121.2(10) . .
O20 C30 C31 118.4(10) . .
O21 C30 Ce2 60.9(6) . .
O20 C30 Ce2 59.9(6) . .
C31 C30 Ce2 171.1(8) . .
C36 C31 C32 119.2(10) . .
C36 C31 C30 118.7(10) . .
C32 C31 C30 122.0(10) . .
C33 C32 C31 120.6(11) . .
C33 C32 H18A 119.7 . .
C31 C32 H18A 119.7 . .
C34 C33 C32 121.2(11) . .
C34 C33 H19A 119.4 . .
C32 C33 H19A 119.4 . .
C33 C34 C35 118.0(10) . .
C33 C34 C37 121.6(10) . .
C35 C34 C37 120.4(10) . .
C36 C35 C34 121.3(11) . .
C36 C35 H22A 119.3 . .
C34 C35 H22A 119.3 . .
C35 C36 C31 119.6(11) . .
C35 C36 H35A 120.2 . .
C31 C36 H35A 120.2 . .
O23 C37 O22 121.9(10) . .
O23 C37 C34 118.4(10) . .
O22 C37 C34 119.7(10) . .
O23 C37 Ce1 59.3(6) . 2_666
O22 C37 Ce1 62.6(6) . 2_666
C34 C37 Ce1 176.3(8) . 2_666

loop_
_geom_bond_atom_site_label_1
_geom_bond_atom_site_label_2
_geom_bond_distance
_geom_bond_site_symmetry_2
Ce1 O7 2.416(9) .
Ce1 O11 2.480(8) .
Ce1 O10 2.480(8) 2_566
Ce1 O23 2.537(8) 2_666
Ce1 O1 2.567(9) .
Ce1 O22 2.608(8) 2_666
Ce1 O2 2.614(8) .
Ce1 O19 2.621(8) 1_454
Ce1 O18 2.630(9) 1_454
Ce1 C37 2.936(10) 2_666
Ce1 C29 2.999(11) 1_454
Ce1 P1 3.197(3) .
Ce2 O2 2.414(9) .
Ce2 O13 2.488(8) 2_556
Ce2 O5 2.492(8) 2_656
Ce2 O20 2.540(8) .
Ce2 O21 2.563(8) .
Ce2 O17 2.567(8) .
Ce2 O6 2.547(8) .
Ce2 O7 2.608(8) .
Ce2 O16 2.659(9) .
Ce2 C30 2.926(10) .
Ce2 C22 2.987(10) .
Ce2 P2 3.177(3) .
Ce3 O12 2.367(8) 2_556
Ce3 O8 2.474(8) .
Ce3 O3 2.497(8) 2_556
Ce3 O4 2.519(8) 1_455
Ce3 O9 2.520(8) 2_566
Ce3 O24 2.530(9) .
Ce3 O11 2.619(8) .
Ce3 O13 2.617(9) .
Ce3 P3 3.213(3) .
P1 O3 1.495(8) .
P1 O1 1.526(8) .
P1 O2 1.520(9) .
P1 C1 1.817(10) .
P2 O8 1.505(8) .
P2 O6 1.519(8) .
P2 O7 1.522(9) .
P2 C8 1.829(10) .
P3 O12 1.506(8) .
P3 O13 1.525(8) .
P3 O11 1.540(9) .
P3 C15 1.838(11) .
O3 Ce3 2.497(8) 2_556
O4 C7 1.250(13) .
O4 Ce3 2.519(8) 1_655
O5 C7 1.259(13) .
O5 Ce2 2.492(8) 2_656
O9 C14 1.251(13) .
O9 Ce3 2.520(8) 2_566
O10 C14 1.273(12) .
O10 Ce1 2.480(8) 2_566
O12 Ce3 2.367(8) 2_556
O13 Ce2 2.488(8) 2_556
O14 C21 1.230(19) .
O14 H21A 0.8495 .
O15 C21 1.214(19) .
O16 C22 1.236(14) .
O17 C22 1.251(14) .
O18 C29 1.249(14) .
O18 Ce1 2.630(9) 1_656
O19 C29 1.278(14) .
O19 Ce1 2.621(8) 1_656
O20 C30 1.267(14) .
O21 C30 1.247(14) .
O22 C37 1.274(14) .
O22 Ce1 2.608(8) 2_666
O23 C37 1.249(14) .
O23 Ce1 2.537(8) 2_666
O24 H24C 0.8482 .
O24 H24D 0.8455 .
O1W H1WA 0.8461 .
O1W H1WB 0.8494 .
O2W H2WA 0.8460 .
O2W H2WB 0.8492 .
O3W H3WC 0.8511 .
O3W H3WB 0.8475 .
O4W H4WA 0.8466 .
O4W H4WB 0.8468 .
O5W H5WA 0.8459 .
O5W H5WB 0.8462 .
O6W H6WA 0.8460 .
O6W H6WB 0.8462 .
O7W H7WC 0.8501 .
O7W H7WB 0.8464 .
N1 C2 1.463(13) .
N1 C6 1.488(14) .
N1 C1 1.499(12) .
N1 H3C 0.8991 .
N2 C13 1.486(12) .
N2 C8 1.504(12) .
N2 C9 1.478(13) .
N2 H2C 0.9004 .
N3 C20 1.490(15) .
N3 C15 1.499(14) .
N3 C16 1.500(15) .
N3 H1C 0.8958 .
C1 H28A 0.9700 .
C1 H28B 0.9700 .
C2 C3 1.525(14) .
C2 H30A 0.9700 .
C2 H30B 0.9700 .
C3 C4 1.514(15) .
C3 H32A 0.9700 .
C3 H32B 0.9700 .
C4 C7 1.540(14) .
C4 C5 1.540(14) .
C4 H33A 0.9800 .
C5 C6 1.502(14) .
C5 H31A 0.9700 .
C5 H31B 0.9700 .
C6 H29A 0.9700 .
C6 H29B 0.9700 .
C8 H2A 0.9700 .
C8 H2B 0.9700 .
C9 C10 1.501(14) .
C9 H4A 0.9700 .
C9 H4B 0.9700 .
C10 C11 1.528(14) .
C10 H6A 0.9700 .
C10 H6B 0.9700 .
C11 C12 1.509(14) .
C11 C14 1.517(14) .
C11 H7A 0.9800 .
C12 C13 1.523(14) .
C12 H5A 0.9700 .
C12 H5B 0.9700 .
C13 H3A 0.9700 .
C13 H3B 0.9700 .
C15 H1A 0.9700 .
C15 H1B 0.9700 .
C16 C17 1.502(18) .
C16 H23A 0.9700 .
C16 H23B 0.9700 .
C17 C18 1.535(19) .
C17 H25A 0.9700 .
C17 H25B 0.9700 .
C18 C19 1.53(2) .
C18 C21 1.57(2) .
C18 H27A 0.9800 .
C19 C20 1.522(19) .
C19 H26A 0.9700 .
C19 H26B 0.9700 .
C20 H24A 0.9700 .
C20 H24B 0.9700 .
C22 C23 1.509(14) .
C23 C24 1.374(16) .
C23 C28 1.397(16) .
C24 C25 1.390(16) .
C24 H11A 0.9300 .
C25 C26 1.350(16) .
C25 H13A 0.9300 .
C26 C27 1.373(16) .
C26 C29 1.530(14) .
C27 C28 1.379(15) .
C27 H37A 0.9300 .
C28 H12A 0.9300 .
C29 Ce1 2.999(11) 1_656
C30 C31 1.475(14) .
C31 C36 1.408(16) .
C31 C32 1.392(16) .
C32 C33 1.368(14) .
C32 H18A 0.9300 .
C33 C34 1.417(15) .
C33 H19A 0.9300 .
C34 C35 1.385(16) .
C34 C37 1.477(13) .
C35 C36 1.395(15) .
C35 H22A 0.9300 .
C36 H35A 0.9300 .
C37 Ce1 2.936(10) 2_666
